data_4322978
loop_
_publ_author_name
'Andrea V. Firth'
'Douglas W. Stephan'

_publ_section_title
;
 Monocyclopentadienyl-Titanium Aryloxide Sulfide Complexes
;
_journal_name_full 'Inorganic Chemistry'
_journal_page_first 4726
_journal_page_last 4731
_journal_paper_doi 10.1021/ic9800839
_journal_volume 37
_journal_year 1998
_chemical_formula_sum 'C46 H54 O2 S2 Ti2'
_chemical_formula_weight 798.82
_space_group_IT_number 14
_symmetry_cell_setting monoclinic
_symmetry_Int_Tables_number 14
_symmetry_space_group_name_Hall '-P 2ybc'
_symmetry_space_group_name_H-M 'P 1 21/c 1'
_atom_sites_solution_hydrogens geom
_atom_sites_solution_primary direct
_atom_sites_solution_secondary difmap
_audit_creation_method SHELXL
_cell_angle_alpha 90.00
_cell_angle_beta 92.18(1)
_cell_angle_gamma 90.00
_cell_formula_units_Z 4
_cell_length_a 19.32970(10)
_cell_length_b 20.7884(3)
_cell_length_c 10.82650(10)
_cell_measurement_temperature 293(2)
_cell_volume 4347.30(8)
_computing_structure_refinement 'SHELXL-93 (Sheldrick, 1993)'
_computing_structure_solution 'SHELXS-86 (Sheldrick, 1990)'
_diffrn_ambient_temperature 293(2)
_diffrn_radiation_monochromator graphite
_diffrn_radiation_source 'fine-focus sealed tube'
_diffrn_radiation_type MoK\a
_diffrn_radiation_wavelength 0.71073
_diffrn_reflns_av_R_equivalents 0.0393
_diffrn_reflns_av_sigmaI/netI 0.0478
_diffrn_reflns_limit_h_max 25
_diffrn_reflns_limit_h_min -18
_diffrn_reflns_limit_k_max 26
_diffrn_reflns_limit_k_min -27
_diffrn_reflns_limit_l_max 14
_diffrn_reflns_limit_l_min -14
_diffrn_reflns_number 21329
_diffrn_reflns_theta_max 25.00
_diffrn_reflns_theta_min 1.44
_exptl_absorpt_coefficient_mu 0.498
_exptl_crystal_density_diffrn 1.220
_exptl_crystal_F_000 1688
_exptl_crystal_size_max 0.30
_exptl_crystal_size_mid 0.25
_exptl_crystal_size_min 0.16
_refine_diff_density_max 0.277
_refine_diff_density_min -0.353
_refine_diff_density_rms 0.046
_refine_ls_extinction_method none
_refine_ls_goodness_of_fit_all 0.976
_refine_ls_goodness_of_fit_obs 1.032
_refine_ls_matrix_type full
_refine_ls_number_parameters 469
_refine_ls_number_reflns 7502
_refine_ls_number_restraints 0
_refine_ls_restrained_S_all 0.993
_refine_ls_restrained_S_obs 1.032
_refine_ls_R_factor_all 0.0805
_refine_ls_R_factor_obs 0.0506
_refine_ls_shift/esd_max 0.010
_refine_ls_shift/esd_mean 0.001
_refine_ls_structure_factor_coef Fsqd
_refine_ls_weighting_details 'w=1/[\s^2^(Fo^2^)+(0.1000P)^2^+0.0000P] where P=(Fo^2^+2Fc^2^)/3'
_refine_ls_weighting_scheme calc
_refine_ls_wR_factor_all 0.1561
_refine_ls_wR_factor_obs 0.1358
_reflns_number_observed 5348
_reflns_number_total 7504
_reflns_observed_criterion >2sigma(I)
_cod_data_source_file ic9800839_5.cif
_cod_data_source_block CpTi(OC6H4-iPr2)(SPh)]2
_cod_depositor_comments
;
The following automatic conversions were performed:

'_refine_ls_weighting_scheme' value 'calc
w=1/[\s^2^(Fo^2^)+(0.1000P)^2^+0.0000P] where P=(Fo^2^+2Fc^2^)/3' was
changed to 'calc'. New tag '_refine_ls_weighting_details' was
created. The value of the new tag was set to
'w=1/[\s^2^(Fo^2^)+(0.1000P)^2^+0.0000P] where P=(Fo^2^+2Fc^2^)/3'.

Automatic conversion script
Id: cif_fix_values 3143 2015-03-26 13:38:13Z robertas 

2020-09-09
Z value and formula fixed to values more according to usual
chemical conventions.                 miguel
;
_cod_original_formula_sum 'C23 H27 O S Ti'
_cod_original_formula_weight 399.41
_cod_original_formula_units_Z 8
_cod_original_cell_volume 4347.31(8)
_cod_original_sg_symbol_H-M 'P 21/c '
_cod_database_code 4322978

loop_
_symmetry_equiv_pos_as_xyz
'x, y, z'
'-x, y+1/2, -z+1/2'
'-x, -y, -z'
'x, -y-1/2, z-1/2'

loop_
_atom_site_aniso_label
_atom_site_aniso_U_11
_atom_site_aniso_U_22
_atom_site_aniso_U_33
_atom_site_aniso_U_23
_atom_site_aniso_U_13
_atom_site_aniso_U_12
Ti1 0.0504(4) 0.0289(3) 0.0430(3) -0.0011(2) -0.0109(3) 0.0014(2)
Ti2 0.0474(4) 0.0347(3) 0.0433(3) 0.0008(2) -0.0073(2) 0.0014(2)
S1 0.0513(5) 0.0396(4) 0.0461(5) -0.0033(3) -0.0150(4) 0.0084(3)
S2 0.0532(5) 0.0438(5) 0.0507(5) -0.0055(4) -0.0153(4) 0.0097(4)
O1 0.0602(14) 0.0312(11) 0.0486(13) -0.0061(9) -0.0105(10) 0.0003(10)
O2 0.0664(15) 0.0329(12) 0.0547(14) -0.0018(10) -0.0039(11) -0.0004(10)
C1 0.150(5) 0.111(5) 0.048(3) 0.005(3) 0.001(3) -0.048(4)
C2 0.074(3) 0.080(3) 0.092(3) 0.048(3) -0.001(3) -0.005(2)
C3 0.078(3) 0.053(2) 0.077(3) 0.000(2) 0.018(2) -0.016(2)
C4 0.053(2) 0.092(3) 0.081(3) 0.028(3) 0.003(2) -0.004(2)
C5 0.133(5) 0.069(3) 0.090(4) 0.004(3) 0.052(4) 0.009(3)
C6 0.046(2) 0.034(2) 0.043(2) -0.0037(13) 0.0033(14) -0.0030(13)
C7 0.049(2) 0.044(2) 0.055(2) -0.008(2) 0.001(2) -0.0054(15)
C8 0.063(2) 0.058(2) 0.086(3) -0.022(2) -0.015(2) -0.010(2)
C9 0.080(3) 0.046(2) 0.113(4) -0.036(2) -0.012(3) -0.006(2)
C10 0.073(3) 0.040(2) 0.094(3) -0.017(2) -0.006(2) 0.009(2)
C11 0.060(2) 0.035(2) 0.056(2) -0.0042(15) 0.003(2) 0.0007(15)
C12 0.060(2) 0.052(2) 0.082(3) -0.012(2) -0.025(2) 0.007(2)
C13 0.241(8) 0.105(5) 0.112(5) 0.000(4) -0.086(5) 0.040(5)
C14 0.104(5) 0.162(7) 0.228(9) 0.019(6) 0.050(5) 0.061(5)
C15 0.072(3) 0.045(2) 0.058(2) -0.006(2) -0.008(2) 0.013(2)
C16 0.119(4) 0.088(3) 0.065(3) 0.019(2) 0.010(3) 0.030(3)
C17 0.067(3) 0.102(4) 0.087(3) 0.011(3) -0.010(2) -0.005(2)
C18 0.051(2) 0.039(2) 0.055(2) 0.0089(15) -0.016(2) -0.0001(15)
C19 0.060(2) 0.068(3) 0.069(3) 0.008(2) -0.005(2) 0.014(2)
C20 0.060(3) 0.102(4) 0.085(3) 0.022(3) -0.002(2) 0.024(2)
C21 0.053(3) 0.122(4) 0.099(4) 0.021(3) -0.028(3) 0.010(3)
C22 0.081(3) 0.102(4) 0.074(3) 0.003(3) -0.040(3) -0.003(3)
C23 0.069(3) 0.069(3) 0.067(3) -0.006(2) -0.025(2) 0.009(2)
C24 0.075(4) 0.220(8) 0.047(3) 0.032(4) -0.002(2) 0.023(4)
C25 0.124(5) 0.180(7) 0.077(4) -0.077(4) 0.044(4) -0.072(5)
C26 0.114(4) 0.076(3) 0.095(4) -0.011(3) 0.047(3) 0.019(3)
C27 0.062(3) 0.098(4) 0.073(3) -0.002(3) 0.009(2) 0.006(2)
C28 0.105(4) 0.088(3) 0.081(3) 0.027(3) 0.038(3) 0.009(3)
C29 0.063(2) 0.036(2) 0.041(2) -0.0028(14) 0.012(2) -0.0069(15)
C30 0.054(2) 0.056(2) 0.058(2) -0.005(2) 0.010(2) -0.008(2)
C31 0.071(3) 0.068(3) 0.100(3) -0.013(2) 0.009(2) -0.023(2)
C32 0.092(3) 0.043(2) 0.124(4) -0.010(2) 0.021(3) -0.023(2)
C33 0.090(3) 0.040(2) 0.083(3) 0.009(2) 0.020(2) -0.003(2)
C34 0.069(2) 0.039(2) 0.047(2) 0.0068(15) 0.011(2) -0.002(2)
C35 0.053(2) 0.076(3) 0.071(3) -0.003(2) -0.002(2) -0.002(2)
C36 0.212(8) 0.175(7) 0.093(4) -0.027(5) -0.067(5) 0.065(6)
C37 0.084(4) 0.106(4) 0.127(5) -0.001(3) 0.018(3) 0.026(3)
C38 0.079(3) 0.044(2) 0.051(2) 0.005(2) -0.005(2) 0.004(2)
C39 0.085(3) 0.105(4) 0.134(5) -0.038(3) -0.029(3) 0.031(3)
C40 0.154(5) 0.110(4) 0.052(3) 0.001(3) -0.010(3) -0.029(4)
C41 0.048(2) 0.042(2) 0.064(2) 0.002(2) -0.018(2) -0.0003(15)
C42 0.059(2) 0.067(3) 0.074(3) -0.006(2) -0.015(2) 0.019(2)
C43 0.065(3) 0.074(3) 0.111(4) -0.004(3) -0.029(3) 0.024(2)
C44 0.073(3) 0.069(3) 0.101(4) 0.020(3) -0.043(3) 0.006(2)
C45 0.078(3) 0.078(3) 0.077(3) 0.020(2) -0.032(2) -0.004(2)
C46 0.065(3) 0.061(2) 0.063(2) 0.000(2) -0.017(2) 0.004(2)

loop_
_atom_site_label
_atom_site_type_symbol
_atom_site_fract_x
_atom_site_fract_y
_atom_site_fract_z
_atom_site_U_iso_or_equiv
_atom_site_thermal_displace_type
_atom_site_occupancy
_atom_site_calc_flag
_atom_site_refinement_flags
_atom_site_disorder_group
Ti1 Ti 0.26164(3) 0.44861(3) 0.90383(5) 0.0411(2) Uani 1 d . .
Ti2 Ti 0.21606(3) 0.53523(3) 1.15375(5) 0.0420(2) Uani 1 d . .
S1 S 0.29636(4) 0.45066(4) 1.11769(8) 0.0461(2) Uani 1 d . .
S2 S 0.15553(4) 0.49694(4) 0.96776(8) 0.0497(2) Uani 1 d . .
O1 O 0.23517(11) 0.36522(10) 0.8764(2) 0.0470(5) Uani 1 d . .
O2 O 0.25958(12) 0.60953(10) 1.1125(2) 0.0515(6) Uani 1 d . .
C1 C 0.2907(3) 0.4718(3) 0.6992(4) 0.103(2) Uani 1 d . .
H1A H 0.2675(3) 0.4543(3) 0.6246(4) 0.124 Uiso 1 calc R .
C2 C 0.2758(2) 0.5299(2) 0.7533(5) 0.0820(14) Uani 1 d . .
H2A H 0.2401(2) 0.5604(2) 0.7240(5) 0.098 Uiso 1 calc R .
C3 C 0.3259(2) 0.5412(2) 0.8488(4) 0.0688(11) Uani 1 d . .
H3A H 0.3317(2) 0.5808(2) 0.8973(4) 0.083 Uiso 1 calc R .
C4 C 0.3704(2) 0.4885(2) 0.8504(4) 0.0754(12) Uani 1 d . .
H4A H 0.4134(2) 0.4846(2) 0.9009(4) 0.090 Uiso 1 calc R .
C5 C 0.3490(3) 0.4469(2) 0.7578(5) 0.096(2) Uani 1 d . .
H5A H 0.3741(3) 0.4086(2) 0.7317(5) 0.115 Uiso 1 calc R .
C6 C 0.2210(2) 0.30838(14) 0.8171(3) 0.0407(7) Uani 1 d . .
C7 C 0.1641(2) 0.3052(2) 0.7319(3) 0.0492(8) Uani 1 d . .
C8 C 0.1522(2) 0.2476(2) 0.6695(4) 0.0691(11) Uani 1 d . .
H8A H 0.1151(2) 0.2445(2) 0.6125(4) 0.083 Uiso 1 calc R .
C9 C 0.1943(2) 0.1946(2) 0.6906(5) 0.0802(13) Uani 1 d . .
H9A H 0.1860(2) 0.1567(2) 0.6470(5) 0.096 Uiso 1 calc R .
C10 C 0.2485(2) 0.1984(2) 0.7762(4) 0.0693(11) Uani 1 d . .
H10A H 0.2762(2) 0.1623(2) 0.7903(4) 0.083 Uiso 1 calc R .
C11 C 0.2634(2) 0.2547(2) 0.8430(3) 0.0503(8) Uani 1 d . .
C12 C 0.1164(2) 0.3622(2) 0.7108(4) 0.0654(11) Uani 1 d . .
H12A H 0.1422(2) 0.4008(2) 0.7366(4) 0.079 Uiso 1 calc R .
C13 C 0.0926(4) 0.3718(3) 0.5775(6) 0.155(3) Uani 1 d . .
H13A H 0.1322(4) 0.3752(3) 0.5270(6) 0.233 Uiso 1 calc R .
H13B H 0.0656(4) 0.4105(3) 0.5702(6) 0.233 Uiso 1 calc R .
H13C H 0.0648(4) 0.3358(3) 0.5505(6) 0.233 Uiso 1 calc R .
C14 C 0.0562(3) 0.3567(4) 0.7920(8) 0.164(3) Uani 1 d . .
H14A H 0.0726(3) 0.3506(4) 0.8760(8) 0.245 Uiso 1 calc R .
H14B H 0.0282(3) 0.3206(4) 0.7663(8) 0.245 Uiso 1 calc R .
H14C H 0.0290(3) 0.3953(4) 0.7860(8) 0.245 Uiso 1 calc R .
C15 C 0.3240(2) 0.2574(2) 0.9364(3) 0.0590(10) Uani 1 d . .
H15A H 0.3186(2) 0.2961(2) 0.9867(3) 0.071 Uiso 1 calc R .
C16 C 0.3262(3) 0.1992(2) 1.0240(4) 0.0902(15) Uani 1 d . .
H16A H 0.2829(3) 0.1957(2) 1.0640(4) 0.135 Uiso 1 calc R .
H16B H 0.3630(3) 0.2048(2) 1.0853(4) 0.135 Uiso 1 calc R .
H16C H 0.3342(3) 0.1608(2) 0.9776(4) 0.135 Uiso 1 calc R .
C17 C 0.3921(2) 0.2626(2) 0.8741(4) 0.0856(14) Uani 1 d . .
H17A H 0.4291(2) 0.2642(2) 0.9356(4) 0.128 Uiso 1 calc R .
H17B H 0.3925(2) 0.3011(2) 0.8251(4) 0.128 Uiso 1 calc R .
H17C H 0.3980(2) 0.2259(2) 0.8218(4) 0.128 Uiso 1 calc R .
C18 C 0.3796(2) 0.4356(2) 1.1909(3) 0.0484(8) Uani 1 d . .
C19 C 0.4282(2) 0.3995(2) 1.1306(4) 0.0657(10) Uani 1 d . .
H19A H 0.4187(2) 0.3848(2) 1.0506(4) 0.079 Uiso 1 calc R .
C20 C 0.4912(2) 0.3853(2) 1.1906(5) 0.0823(14) Uani 1 d . .
H20A H 0.5241(2) 0.3614(2) 1.1499(5) 0.099 Uiso 1 calc R .
C21 C 0.5055(2) 0.4060(3) 1.3086(5) 0.092(2) Uani 1 d . .
H21A H 0.5479(2) 0.3964(3) 1.3476(5) 0.111 Uiso 1 calc R .
C22 C 0.4571(3) 0.4410(2) 1.3699(4) 0.0866(15) Uani 1 d . .
H22A H 0.4666(3) 0.4547(2) 1.4506(4) 0.104 Uiso 1 calc R .
C23 C 0.3936(2) 0.4560(2) 1.3105(4) 0.0689(11) Uani 1 d . .
H23A H 0.3608(2) 0.4797(2) 1.3517(4) 0.083 Uiso 1 calc R .
C24 C 0.2109(3) 0.5096(4) 1.3648(4) 0.114(2) Uani 1 d . .
H24B H 0.2474(3) 0.4879(4) 1.4146(4) 0.137 Uiso 1 calc R .
C25 C 0.2022(4) 0.5768(4) 1.3536(5) 0.126(3) Uani 1 d . .
H25A H 0.2305(4) 0.6102(4) 1.3950(5) 0.151 Uiso 1 calc R .
C26 C 0.1379(3) 0.5857(3) 1.2876(5) 0.094(2) Uani 1 d . .
H26A H 0.1144(3) 0.6269(3) 1.2727(5) 0.113 Uiso 1 calc R .
C27 C 0.1111(2) 0.5266(3) 1.2626(4) 0.0776(12) Uani 1 d . .
H27A H 0.0652(2) 0.5185(3) 1.2239(4) 0.093 Uiso 1 calc R .
C28 C 0.1555(3) 0.4801(3) 1.3064(5) 0.090(2) Uani 1 d . .
H28A H 0.1460(3) 0.4338(3) 1.3071(5) 0.108 Uiso 1 calc R .
C29 C 0.2802(2) 0.67224(15) 1.1281(3) 0.0467(8) Uani 1 d . .
C30 C 0.3442(2) 0.6856(2) 1.1887(3) 0.0557(9) Uani 1 d . .
C31 C 0.3640(2) 0.7501(2) 1.1996(5) 0.0796(13) Uani 1 d . .
H31A H 0.4062(2) 0.7603(2) 1.2387(5) 0.096 Uiso 1 calc R .
C32 C 0.3222(3) 0.7987(2) 1.1538(5) 0.0860(14) Uani 1 d . .
H32A H 0.3366(3) 0.8412(2) 1.1623(5) 0.103 Uiso 1 calc R .
C33 C 0.2589(2) 0.7851(2) 1.0948(4) 0.0704(11) Uani 1 d . .
H33A H 0.2314(2) 0.8186(2) 1.0642(4) 0.085 Uiso 1 calc R .
C34 C 0.2357(2) 0.7213(2) 1.0807(3) 0.0514(8) Uani 1 d . .
C35 C 0.3904(2) 0.6309(2) 1.2382(4) 0.0665(10) Uani 1 d . .
H35A H 0.3603(2) 0.5938(2) 1.2522(4) 0.080 Uiso 1 calc R .
C36 C 0.4269(4) 0.6466(4) 1.3594(6) 0.162(3) Uani 1 d . .
H36A H 0.3936(4) 0.6593(4) 1.4182(6) 0.243 Uiso 1 calc R .
H36B H 0.4590(4) 0.6812(4) 1.3478(6) 0.243 Uiso 1 calc R .
H36C H 0.4516(4) 0.6094(4) 1.3897(6) 0.243 Uiso 1 calc R .
C37 C 0.4415(3) 0.6109(3) 1.1450(5) 0.105(2) Uani 1 d . .
H37A H 0.4175(3) 0.6010(3) 1.0681(5) 0.158 Uiso 1 calc R .
H37B H 0.4662(3) 0.5735(3) 1.1745(5) 0.158 Uiso 1 calc R .
H37C H 0.4736(3) 0.6453(3) 1.1327(5) 0.158 Uiso 1 calc R .
C38 C 0.1683(2) 0.7060(2) 1.0127(3) 0.0583(9) Uani 1 d . .
H38A H 0.1538(2) 0.6632(2) 1.0392(3) 0.070 Uiso 1 calc R .
C39 C 0.1100(2) 0.7526(3) 1.0397(6) 0.109(2) Uani 1 d . .
H39A H 0.0688(2) 0.7401(3) 0.9937(6) 0.164 Uiso 1 calc R .
H39D H 0.1231(2) 0.7953(3) 1.0161(6) 0.164 Uiso 1 calc R .
H39B H 0.1015(2) 0.7519(3) 1.1265(6) 0.164 Uiso 1 calc R .
C40 C 0.1788(3) 0.7030(3) 0.8738(4) 0.106(2) Uani 1 d . .
H40A H 0.1355(3) 0.6933(3) 0.8315(4) 0.159 Uiso 1 calc R .
H40B H 0.2119(3) 0.6701(3) 0.8568(4) 0.159 Uiso 1 calc R .
H40C H 0.1955(3) 0.7438(3) 0.8459(4) 0.159 Uiso 1 calc R .
C41 C 0.0954(2) 0.5439(2) 0.8748(3) 0.0519(9) Uani 1 d . .
C42 C 0.0460(2) 0.5807(2) 0.9328(4) 0.0675(11) Uani 1 d . .
H42A H 0.0442(2) 0.5809(2) 1.0185(4) 0.081 Uiso 1 calc R .
C43 C -0.0011(2) 0.6173(2) 0.8604(5) 0.0839(14) Uani 1 d . .
H43A H -0.0343(2) 0.6417(2) 0.8989(5) 0.101 Uiso 1 calc R .
C44 C 0.0010(2) 0.6178(2) 0.7343(5) 0.0825(14) Uani 1 d . .
H44A H -0.0296(2) 0.6433(2) 0.6875(5) 0.099 Uiso 1 calc R .
C45 C 0.0483(2) 0.5805(2) 0.6779(4) 0.0785(13) Uani 1 d . .
H45A H 0.0493(2) 0.5802(2) 0.5921(4) 0.094 Uiso 1 calc R .
C46 C 0.0954(2) 0.5427(2) 0.7467(4) 0.0637(10) Uani 1 d . .
H46A H 0.1267(2) 0.5168(2) 0.7067(4) 0.076 Uiso 1 calc R .

loop_
_atom_type_symbol
_atom_type_description
_atom_type_scat_dispersion_real
_atom_type_scat_dispersion_imag
_atom_type_scat_source
C C 0.0033 0.0016 'International Tables Vol C Tables 4.2.6.8 and 6.1.1.4'
H H 0.0000 0.0000 'International Tables Vol C Tables 4.2.6.8 and 6.1.1.4'
O O 0.0106 0.0060 'International Tables Vol C Tables 4.2.6.8 and 6.1.1.4'
S S 0.1246 0.1234 'International Tables Vol C Tables 4.2.6.8 and 6.1.1.4'
Ti Ti 0.2776 0.4457 'International Tables Vol C Tables 4.2.6.8 and 6.1.1.4'

loop_
_geom_angle_atom_site_label_1
_geom_angle_atom_site_label_2
_geom_angle_atom_site_label_3
_geom_angle
_geom_angle_site_symmetry_1
_geom_angle_site_symmetry_3
_geom_angle_publ_flag
O1 Ti1 C4 122.76(15) . . ?
O1 Ti1 C1 96.7(2) . . ?
C4 Ti1 C1 56.6(2) . . ?
O1 Ti1 C5 94.6(2) . . ?
C4 Ti1 C5 34.0(2) . . ?
C1 Ti1 C5 33.9(2) . . ?
O1 Ti1 C2 127.1(2) . . ?
C4 Ti1 C2 56.81(15) . . ?
C1 Ti1 C2 33.9(2) . . ?
C5 Ti1 C2 56.3(2) . . ?
O1 Ti1 C3 150.68(13) . . ?
C4 Ti1 C3 34.24(15) . . ?
C1 Ti1 C3 56.8(2) . . ?
C5 Ti1 C3 56.6(2) . . ?
C2 Ti1 C3 34.5(2) . . ?
O1 Ti1 S1 103.94(7) . . ?
C4 Ti1 S1 90.64(12) . . ?
C1 Ti1 S1 147.18(14) . . ?
C5 Ti1 S1 118.0(2) . . ?
C2 Ti1 S1 128.22(14) . . ?
C3 Ti1 S1 95.65(11) . . ?
O1 Ti1 S2 101.89(8) . . ?
C4 Ti1 S2 134.62(13) . . ?
C1 Ti1 S2 114.9(2) . . ?
C5 Ti1 S2 146.97(15) . . ?
C2 Ti1 S2 91.25(13) . . ?
C3 Ti1 S2 101.13(11) . . ?
S1 Ti1 S2 85.69(3) . . ?
O1 Ti1 Ti2 123.56(7) . . ?
C4 Ti1 Ti2 105.70(13) . . ?
C1 Ti1 Ti2 136.0(2) . . ?
C5 Ti1 Ti2 139.19(15) . . ?
C2 Ti1 Ti2 102.12(15) . . ?
C3 Ti1 Ti2 85.66(11) . . ?
S1 Ti1 Ti2 44.69(2) . . ?
S2 Ti1 Ti2 45.58(2) . . ?
O2 Ti2 C24 117.9(2) . . ?
O2 Ti2 C25 89.1(2) . . ?
C24 Ti2 C25 34.9(2) . . ?
O2 Ti2 C28 146.1(2) . . ?
C24 Ti2 C28 33.8(2) . . ?
C25 Ti2 C28 57.2(2) . . ?
O2 Ti2 C26 94.9(2) . . ?
C24 Ti2 C26 57.1(2) . . ?
C25 Ti2 C26 35.0(2) . . ?
C28 Ti2 C26 56.2(2) . . ?
O2 Ti2 S1 105.97(8) . . ?
C24 Ti2 S1 92.5(2) . . ?
C25 Ti2 S1 121.2(2) . . ?
C28 Ti2 S1 95.70(13) . . ?
C26 Ti2 S1 149.01(14) . . ?
O2 Ti2 C27 126.34(15) . . ?
C24 Ti2 C27 55.7(2) . . ?
C25 Ti2 C27 56.4(2) . . ?
C28 Ti2 C27 33.4(2) . . ?
C26 Ti2 C27 33.1(2) . . ?
S1 Ti2 C27 126.47(13) . . ?
O2 Ti2 S2 106.69(8) . . ?
C24 Ti2 S2 134.1(2) . . ?
C25 Ti2 S2 144.6(2) . . ?
C28 Ti2 S2 100.7(2) . . ?
C26 Ti2 S2 110.7(2) . . ?
S1 Ti2 S2 85.33(3) . . ?
C27 Ti2 S2 89.58(12) . . ?
O2 Ti2 Ti1 96.77(8) . . ?
C24 Ti2 Ti1 132.5(2) . . ?
C25 Ti2 Ti1 165.8(2) . . ?
C28 Ti2 Ti1 116.82(14) . . ?
C26 Ti2 Ti1 155.6(2) . . ?
S1 Ti2 Ti1 44.67(2) . . ?
C27 Ti2 Ti1 127.13(12) . . ?
S2 Ti2 Ti1 45.21(2) . . ?
C18 S1 Ti1 129.81(13) . . ?
C18 S1 Ti2 129.32(12) . . ?
Ti1 S1 Ti2 90.64(3) . . ?
C41 S2 Ti1 127.25(13) . . ?
C41 S2 Ti2 124.64(12) . . ?
Ti1 S2 Ti2 89.21(3) . . ?
C6 O1 Ti1 160.9(2) . . ?
C29 O2 Ti2 155.5(2) . . ?
C5 C1 C2 108.4(5) . . ?
C5 C1 Ti1 73.1(3) . . ?
C2 C1 Ti1 73.7(3) . . ?
C1 C2 C3 108.0(4) . . ?
C1 C2 Ti1 72.5(3) . . ?
C3 C2 Ti1 73.1(2) . . ?
C4 C3 C2 106.6(4) . . ?
C4 C3 Ti1 71.8(2) . . ?
C2 C3 Ti1 72.4(2) . . ?
C5 C4 C3 108.4(4) . . ?
C5 C4 Ti1 73.2(3) . . ?
C3 C4 Ti1 73.9(2) . . ?
C1 C5 C4 108.6(5) . . ?
C1 C5 Ti1 73.0(3) . . ?
C4 C5 Ti1 72.8(3) . . ?
O1 C6 C11 119.2(3) . . ?
O1 C6 C7 119.0(3) . . ?
C11 C6 C7 121.8(3) . . ?
C8 C7 C6 118.0(3) . . ?
C8 C7 C12 120.8(3) . . ?
C6 C7 C12 121.2(3) . . ?
C9 C8 C7 121.3(3) . . ?
C10 C9 C8 119.7(3) . . ?
C9 C10 C11 122.1(4) . . ?
C10 C11 C6 117.1(3) . . ?
C10 C11 C15 120.8(3) . . ?
C6 C11 C15 122.1(3) . . ?
C14 C12 C13 111.0(5) . . ?
C14 C12 C7 109.7(4) . . ?
C13 C12 C7 114.1(4) . . ?
C17 C15 C11 111.7(3) . . ?
C17 C15 C16 109.2(3) . . ?
C11 C15 C16 112.6(3) . . ?
C23 C18 C19 119.8(3) . . ?
C23 C18 S1 120.1(3) . . ?
C19 C18 S1 119.9(3) . . ?
C18 C19 C20 119.5(4) . . ?
C21 C20 C19 120.8(4) . . ?
C20 C21 C22 120.1(4) . . ?
C21 C22 C23 119.8(4) . . ?
C18 C23 C22 120.0(4) . . ?
C28 C24 C25 108.4(5) . . ?
C28 C24 Ti2 73.4(3) . . ?
C25 C24 Ti2 72.6(3) . . ?
C24 C25 C26 105.7(5) . . ?
C24 C25 Ti2 72.4(3) . . ?
C26 C25 Ti2 73.4(3) . . ?
C27 C26 C25 107.6(5) . . ?
C27 C26 Ti2 74.0(3) . . ?
C25 C26 Ti2 71.6(3) . . ?
C26 C27 C28 110.0(5) . . ?
C26 C27 Ti2 72.9(3) . . ?
C28 C27 Ti2 72.0(3) . . ?
C27 C28 C24 108.3(5) . . ?
C27 C28 Ti2 74.6(3) . . ?
C24 C28 Ti2 72.9(3) . . ?
O2 C29 C30 119.5(3) . . ?
O2 C29 C34 118.0(3) . . ?
C30 C29 C34 122.6(3) . . ?
C31 C30 C29 117.5(4) . . ?
C31 C30 C35 122.0(4) . . ?
C29 C30 C35 120.5(3) . . ?
C32 C31 C30 121.3(4) . . ?
C31 C32 C33 120.8(4) . . ?
C32 C33 C34 121.0(4) . . ?
C33 C34 C29 116.9(3) . . ?
C33 C34 C38 121.2(3) . . ?
C29 C34 C38 121.8(3) . . ?
C37 C35 C36 110.4(4) . . ?
C37 C35 C30 111.2(4) . . ?
C36 C35 C30 113.1(4) . . ?
C34 C38 C39 113.9(3) . . ?
C34 C38 C40 110.2(3) . . ?
C39 C38 C40 110.0(4) . . ?
C46 C41 C42 119.1(3) . . ?
C46 C41 S2 121.7(3) . . ?
C42 C41 S2 119.1(3) . . ?
C41 C42 C43 119.2(4) . . ?
C44 C43 C42 121.3(4) . . ?
C45 C44 C43 119.2(4) . . ?
C44 C45 C46 121.1(4) . . ?
C41 C46 C45 119.9(4) . . ?

loop_
_geom_bond_atom_site_label_1
_geom_bond_atom_site_label_2
_geom_bond_distance
_geom_bond_site_symmetry_2
_geom_bond_publ_flag
Ti1 O1 1.828(2) . ?
Ti1 C4 2.353(4) . ?
Ti1 C1 2.356(5) . ?
Ti1 C5 2.357(5) . ?
Ti1 C2 2.371(4) . ?
Ti1 C3 2.379(4) . ?
Ti1 S1 2.3865(9) . ?
Ti1 S2 2.4090(10) . ?
Ti1 Ti2 3.3942(8) . ?
Ti2 O2 1.822(2) . ?
Ti2 C24 2.352(4) . ?
Ti2 C25 2.355(5) . ?
Ti2 C28 2.359(4) . ?
Ti2 C26 2.377(4) . ?
Ti2 S1 2.3871(10) . ?
Ti2 C27 2.392(4) . ?
Ti2 S2 2.4245(9) . ?
S1 C18 1.794(3) . ?
S2 C41 1.796(3) . ?
O1 C6 1.367(3) . ?
O2 C29 1.372(4) . ?
C1 C5 1.373(8) . ?
C1 C2 1.376(7) . ?
C2 C3 1.409(6) . ?
C3 C4 1.393(6) . ?
C4 C5 1.375(7) . ?
C6 C11 1.405(4) . ?
C6 C7 1.410(4) . ?
C7 C8 1.390(5) . ?
C7 C12 1.514(5) . ?
C8 C9 1.383(5) . ?
C9 C10 1.374(5) . ?
C10 C11 1.401(5) . ?
C11 C15 1.520(5) . ?
C12 C14 1.488(7) . ?
C12 C13 1.512(7) . ?
C15 C17 1.505(5) . ?
C15 C16 1.538(5) . ?
C18 C23 1.380(5) . ?
C18 C19 1.386(5) . ?
C19 C20 1.390(5) . ?
C20 C21 1.367(7) . ?
C21 C22 1.375(7) . ?
C22 C23 1.399(5) . ?
C24 C28 1.368(8) . ?
C24 C25 1.413(9) . ?
C25 C26 1.423(8) . ?
C26 C27 1.357(7) . ?
C27 C28 1.367(6) . ?
C29 C30 1.405(5) . ?
C29 C34 1.418(5) . ?
C30 C31 1.399(5) . ?
C30 C35 1.530(5) . ?
C31 C32 1.373(6) . ?
C32 C33 1.388(6) . ?
C33 C34 1.406(5) . ?
C34 C38 1.506(5) . ?
C35 C37 1.497(6) . ?
C35 C36 1.503(6) . ?
C38 C39 1.521(6) . ?
C38 C40 1.526(5) . ?
C41 C46 1.387(5) . ?
C41 C42 1.391(5) . ?
C42 C43 1.403(5) . ?
C43 C44 1.368(7) . ?
C44 C45 1.362(7) . ?
C45 C46 1.396(5) . ?
